data_2105531
loop_
_publ_author_name
'Thu\'ery, Pierre'
'Nierlich, Martine'
'Calemczuk, Roberto'
'Saadioui, Mohamed'
'Asfari, Zouhair'
'Vicens, Jacques'

_publ_section_title
;
 Three conformational polymorphs and order--disorder phase transition in a
 calix[4]arene bis(crown)
;
_journal_issue 1
_journal_name_full 'Acta Crystallographica Section B'
_journal_page_first 95
_journal_page_last 103
_journal_paper_doi 10.1107/S0108768198009252
_journal_volume 55
_journal_year 1999
_chemical_formula_sum 'C58 H64 N2 O12'
_chemical_formula_weight 981.11
_chemical_name_systematic
;
 ?
;
_space_group_IT_number 14
_symmetry_cell_setting monoclinic
_symmetry_space_group_name_Hall '-P 2yab'
_symmetry_space_group_name_H-M 'P 1 21/a 1'
_audit_creation_method SHELXL
_cell_angle_alpha 90.00
_cell_angle_beta 112.39(2)
_cell_angle_gamma 90.00
_cell_formula_units_Z 4
_cell_length_a 20.341(6)
_cell_length_b 11.709(3)
_cell_length_c 23.875(8)
_cell_measurement_reflns_used 25
_cell_measurement_temperature 273(2)
_cell_measurement_theta_max 12
_cell_measurement_theta_min 8
_cell_volume 5258(3)
_computing_cell_refinement 'CAD-4 software (Enraf-Nonius, 1989)'
_computing_data_collection 'CAD-4 software (Enraf-Nonius, 1989)'
_computing_data_reduction 'MolEN (Fair, 1990)'
_computing_molecular_graphics 'SHELXTL (Sheldrick, 1993)'
_computing_publication_material 'SHELXTL (Sheldrick, 1993)'
_computing_structure_refinement 'SHELXL-93 (Sheldrick, 1993)'
_computing_structure_solution 'SHELXS-86 (Sheldrick, 1990)'
_diffrn_ambient_temperature 273(2)
_diffrn_measurement_device 'Enraf-Nonius CAD-4'
_diffrn_measurement_method \w/\q
_diffrn_radiation_monochromator graphite
_diffrn_radiation_source 'fine-focus sealed tube'
_diffrn_radiation_type MoK\a
_diffrn_radiation_wavelength .71073
_diffrn_reflns_av_R_equivalents .017
_diffrn_reflns_av_sigmaI/netI .0423
_diffrn_reflns_limit_h_max 22
_diffrn_reflns_limit_h_min 0
_diffrn_reflns_limit_k_max 12
_diffrn_reflns_limit_k_min 0
_diffrn_reflns_limit_l_max 24
_diffrn_reflns_limit_l_min -26
_diffrn_reflns_number 7559
_diffrn_reflns_theta_max 23
_diffrn_reflns_theta_min 1
_diffrn_standards_decay_% .4
_diffrn_standards_interval_time 60
_diffrn_standards_number 3
_exptl_absorpt_coefficient_mu .086
_exptl_absorpt_correction_type none
_exptl_crystal_colour Orange
_exptl_crystal_density_diffrn 1.239
_exptl_crystal_description Parallelepipedic
_exptl_crystal_F_000 2088
_exptl_crystal_size_max .65
_exptl_crystal_size_mid .60
_exptl_crystal_size_min .50
_refine_diff_density_max .564
_refine_diff_density_min -.334
_refine_ls_extinction_method none
_refine_ls_goodness_of_fit_all 1.073
_refine_ls_goodness_of_fit_obs 1.227
_refine_ls_hydrogen_treatment constr
_refine_ls_matrix_type full
_refine_ls_number_parameters 636
_refine_ls_number_reflns 5696
_refine_ls_number_restraints 75
_refine_ls_restrained_S_all 1.273
_refine_ls_restrained_S_obs 1.253
_refine_ls_R_factor_all .1669
_refine_ls_R_factor_obs .1074
_refine_ls_shift/esd_max .016
_refine_ls_shift/esd_mean .001
_refine_ls_structure_factor_coef Fsqd
_refine_ls_weighting_details 'w=1/[\s^2^(Fo^2^)+(0.1516P)^2^+13.1365P], where P=(Fo^2^+2Fc^2^)/3'
_refine_ls_weighting_scheme calc
_refine_ls_wR_factor_all .3669
_refine_ls_wR_factor_obs .2800
_reflns_number_observed 3495
_reflns_number_total 7304
_reflns_observed_criterion I>2\s(I)
_cod_data_source_file an0547.cif
_cod_data_source_block 2a
_cod_depositor_comments
;
The following automatic conversions were performed:

'_symmetry_cell_setting' value 'Monoclinic' changed to 'monoclinic'
according to /home/saulius/struct/CIF-dictionaries/cif_core.dic
dictionary named 'cif_core.dic' version 2.4.2 from 2011-04-26.

Automatic conversion script
Id: cif_fix_values 1891 2012-01-12 08:04:46Z andrius 

The following automatic conversions were performed:

'_refine_ls_weighting_scheme' value
'w=1/[\s^2^(Fo^2^)+(0.1516P)^2^+13.1365P], where P=(Fo^2^+2Fc^2^)/3'
was changed to 'calc'. New tag '_refine_ls_weighting_details' was
created. The value of the new tag was set to
'w=1/[\s^2^(Fo^2^)+(0.1516P)^2^+13.1365P], where P=(Fo^2^+2Fc^2^)/3'.

Automatic conversion script
Id: cif_fix_values 3143 2015-03-26 13:38:13Z robertas 
;
_cod_original_sg_symbol_H-M 'P 21/a'
_cod_database_code 2105531

loop_
_symmetry_equiv_pos_as_xyz
'x, y, z'
'-x+1/2, y+1/2, -z'
'-x, -y, -z'
'x-1/2, -y-1/2, z'

loop_
_atom_site_aniso_label
_atom_site_aniso_U_11
_atom_site_aniso_U_22
_atom_site_aniso_U_33
_atom_site_aniso_U_12
_atom_site_aniso_U_13
_atom_site_aniso_U_23
O1 .069(4) .069(5) .115(6) .000(4) .012(4) .018(5)
O3 .060(5) .206(10) .102(6) .032(6) .032(4) -.024(6)
O4 .050(4) .134(7) .063(4) .004(4) .025(3) .010(4)
O5 .065(4) .109(6) .086(5) .011(4) .049(4) .018(4)
O6 .071(4) .104(6) .050(4) -.029(4) .023(3) -.009(4)
O7 .054(4) .096(5) .063(4) .006(4) .006(3) -.010(4)
O8 .172(11) .137(9) .089(6) .015(8) .000(7) -.006(7)
O12 .080(5) .057(4) .093(5) -.021(4) .037(4) -.003(4)
N1 .057(5) .057(5) .063(5) -.001(4) .020(4) .006(4)
N2 .055(5) .056(5) .057(5) .006(4) .012(4) .009(4)
C5 .065(7) .096(9) .074(7) .027(6) .036(6) .025(7)
C6 .100(9) .102(10) .107(9) .013(8) .061(8) -.016(8)
C7 .070(7) .103(9) .085(8) -.015(6) .036(6) -.024(7)
C8 .050(6) .058(6) .075(6) .007(5) .022(5) -.005(5)
C9 .054(6) .102(9) .100(8) .016(6) .033(6) -.034(7)
C10 .063(6) .082(8) .111(9) .001(6) .041(6) -.004(7)
C11 .042(5) .065(6) .051(5) .002(4) .016(4) .003(5)
C12 .052(5) .060(6) .059(6) -.010(5) .015(4) .000(5)
C13 .053(6) .090(8) .070(6) -.022(6) .023(5) .000(6)
C14 .052(6) .081(8) .050(5) .004(5) .017(5) .013(5)
C15 .058(6) .089(8) .074(6) .009(6) .033(5) .002(6)
C16 .044(5) .066(7) .074(6) -.004(5) .020(5) -.013(5)
C17 .043(6) .152(13) .119(10) .005(7) .044(7) .035(9)
C18 .058(6) .149(12) .065(7) .005(7) .025(5) .011(8)
C19 .091(8) .114(11) .061(6) .001(7) .038(6) -.011(7)
C20 .085(8) .148(12) .067(7) -.043(8) .036(6) -.023(8)
C21 .064(7) .180(14) .063(7) -.011(8) .017(6) -.032(8)
C22 .083(9) .218(19) .073(9) .020(11) -.025(8) -.045(11)
C25 .177(17) .174(18) .29(2) .020(12) .085(17) .047(16)
C26 .158(17) .193(18) .30(2) .025(13) .070(18) .040(17)
C27 .41(4) .34(4) .17(2) .07(4) .16(3) .10(3)
C29 .28(3) .074(10) .37(3) -.059(14) .24(3) .007(16)
C30 .132(12) .091(10) .183(15) -.074(9) .093(11) -.046(10)
C31 .056(6) .059(6) .064(6) .012(5) .017(5) .011(5)
C32 .068(6) .073(7) .061(6) .010(6) .025(5) -.009(6)
C33 .096(8) .107(10) .060(7) .025(8) .030(6) .000(7)
C34 .148(14) .105(11) .076(9) .029(10) .047(10) .039(8)
C35 .101(9) .077(8) .086(8) .008(7) .037(8) .024(7)
C36 .083(7) .075(8) .097(8) -.001(7) .055(7) -.011(7)
C37 .058(6) .077(8) .114(9) -.019(6) .026(6) -.009(7)
C38 .051(6) .075(8) .080(7) -.018(5) .016(5) -.001(6)
C39 .051(6) .064(7) .079(7) -.026(5) .014(5) .003(6)
C40 .056(6) .083(8) .079(7) -.029(6) .023(5) .000(7)
C41 .060(7) .124(11) .061(7) -.015(7) .009(5) .000(8)
C42 .061(7) .122(13) .097(10) -.020(8) .007(7) .022(9)
C43 .059(7) .092(9) .091(8) -.003(6) .007(6) .020(8)
C44 .081(7) .087(8) .084(7) -.024(7) .031(6) -.015(6)
C45 .078(7) .082(8) .067(7) -.004(6) .044(6) -.010(6)
C46 .069(6) .086(8) .050(6) .009(6) .031(5) -.001(6)
C47 .058(6) .078(7) .055(6) .005(5) .021(5) -.015(5)
C48 .067(7) .116(10) .052(6) .017(7) .010(5) .000(7)
C49 .112(10) .097(10) .073(8) .023(9) .031(8) .014(7)
C50 .090(9) .084(9) .121(11) .009(7) .061(9) .000(8)
C51 .045(5) .129(10) .060(6) -.011(7) .011(5) -.021(7)
C52 .051(5) .089(8) .063(6) -.025(5) .023(5) -.025(6)
C53 .041(5) .077(7) .073(7) -.014(5) .008(5) -.004(6)
C54 .059(6) .068(7) .068(7) -.016(5) .014(5) -.009(6)
C55 .087(8) .071(8) .096(9) -.006(6) .027(7) .010(7)
C56 .123(11) .089(10) .092(10) -.014(9) .039(8) .037(8)
C57 .079(7) .103(10) .068(8) -.021(7) .026(6) .013(7)
C58 .057(6) .081(8) .086(7) -.010(5) .016(5) -.029(6)

loop_
_atom_site_label
_atom_site_fract_x
_atom_site_fract_y
_atom_site_fract_z
_atom_site_U_iso_or_equiv
_atom_site_thermal_displace_type
_atom_site_calc_flag
_atom_site_refinement_flags
_atom_site_occupancy
_atom_site_type_symbol
O1 .3167(3) -.0297(6) .2072(4) .091(2) Uani d D 1 O
O2A .4558(7) -.1238(14) .2473(6) .106(6) Uiso d PD .60(2) O
O2B .4626(6) -.2055(14) .2264(6) .071(7) Uiso d PD .41(2) O
O3 .5656(4) -.1722(9) .3615(3) .123(3) Uani d D 1 O
O4 .0827(3) .0301(7) .4923(3) .082(2) Uani d . 1 O
O5 .0782(3) .1844(7) .3959(3) .081(2) Uani d . 1 O
O6 .1708(3) .2595(6) .3354(3) .075(2) Uani d . 1 O
O7 .0690(3) .0999(6) .1302(3) .076(2) Uani d . 1 O
O8 -.0186(6) .1624(8) .0068(4) .147(4) Uani d D 1 O
O9A .0927(8) .3541(13) -.0315(8) .151(7) Uiso d PDU .70(2) O
O9B .0734(15) .421(2) .0017(11) .132(9) Uiso d PDU .31(2) O
O10A .1970(9) .5125(17) .0310(11) .163(14) Uiso d PDU .66(3) O
O10B .2089(10) .5104(18) .0159(5) .158(15) Uiso d PDU .35(3) O
O11A .3324(10) .5120(14) .1411(4) .168(15) Uiso d PD .66(3) O
O11B .3068(9) .5984(12) .1668(6) .145(16) Uiso d PD .35(3) O
O12 .3240(4) .3892(6) .2354(3) .076(2) Uani d . 1 O
N1 .3329(4) -.1618(7) .4297(3) .060(2) Uani d . 1 N
N2 .3332(4) -.0801(7) .4636(3) .059(2) Uani d . 1 N
C1A .3349(7) -.1239(17) .1763(10) .120(11) Uiso d PD .60(2) C
C1B .3456(8) -.1352(13) .1990(14) .068(9) Uiso d PD .41(2) C
C2A .4124(7) -.114(3) .1848(7) .16(2) Uiso d PD .60(2) C
C2B .4208(12) -.110(2) .2004(18) .14(2) Uiso d PD .41(2) C
C3A .5302(7) -.131(2) .2565(6) .113(9) Uiso d PD .60(2) C
C3B .5366(8) -.184(2) .2539(5) .081(9) Uiso d PD .41(2) C
C4A .5631(9) -.2196(19) .3074(6) .159(8) Uiso d PDU .60(2) C
C4B .5655(10) -.2481(19) .3148(6) .154(10) Uiso d PDU .41(2) C
C5 .5084(6) -.1825(10) .3780(5) .075(3) Uani d D 1 C
C6 .4487(7) -.2472(11) .3525(6) .097(4) Uani d . 1 C
H6 .4455(7) -.2959(11) .3208(6) .116 Uiso calc R 1 H
C7 .3933(6) -.2435(11) .3715(5) .084(3) Uani d . 1 C
H7 .3538(6) -.2897(11) .3528(5) .101 Uiso calc R 1 H
C8 .3954(5) -.1734(8) .4172(5) .061(2) Uani d . 1 C
C9 .4561(5) -.1101(10) .4454(5) .084(3) Uani d . 1 C
H9 .4587(5) -.0620(10) .4772(5) .101 Uiso calc R 1 H
C10 .5123(6) -.1158(10) .4282(6) .083(3) Uani d . 1 C
H10 .5536(6) -.0754(10) .4496(6) .100 Uiso calc R 1 H
C11 .2680(4) -.0635(8) .4719(4) .053(2) Uani d . 1 C
C12 .2108(5) -.1335(8) .4503(4) .059(2) Uani d . 1 C
H12 .2129(5) -.2013(8) .4308(4) .070 Uiso calc R 1 H
C13 .1491(5) -.1021(10) .4580(4) .071(3) Uani d . 1 C
H13 .1100(5) -.1505(10) .4439(4) .085 Uiso calc R 1 H
C14 .1441(5) -.0019(10) .4855(4) .062(3) Uani d . 1 C
C15 .2037(5) .0654(10) .5100(4) .071(3) Uani d . 1 C
H15 .2020(5) .1311(10) .5313(4) .086 Uiso calc R 1 H
C16 .2655(4) .0368(8) .5035(4) .062(2) Uani d . 1 C
H16 .3054(4) .0830(8) .5197(4) .075 Uiso calc R 1 H
C17 .0241(5) .0472(11) .4367(6) .101(4) Uani d D 1 C
H17A -.0197(5) .0286(11) .4420(6) .121 Uiso calc R 1 H
H17B .0283(5) -.0038(11) .4062(6) .121 Uiso calc R 1 H
C18 .0205(5) .1690(11) .4150(5) .091(4) Uani d D 1 C
H18A -.0243(5) .1829(11) .3816(5) .109 Uiso calc R 1 H
H18B .0246(5) .2216(11) .4475(5) .109 Uiso calc R 1 H
C19 .0875(5) .3014(12) .3845(5) .086(3) Uani d D 1 C
H19A .0811(5) .3487(12) .4154(5) .103 Uiso calc R 1 H
H19B .0522(5) .3236(12) .3455(5) .103 Uiso calc R 1 H
C20 .1610(5) .3194(12) .3848(5) .098(4) Uani d D 1 C
H20A .1689(5) .4005(12) .3815(5) .118 Uiso calc R 1 H
H20B .1960(5) .2927(12) .4230(5) .118 Uiso calc R 1 H
C21 .0046(6) .0458(12) .0931(5) .105(5) Uani d D 1 C
H21A -.0185(6) .0133(12) .1182(5) .126 Uiso calc R 1 H
H21B .0148(6) -.0157(12) .0704(5) .126 Uiso calc R 1 H
C22 -.0442(6) .1322(12) .0498(6) .141(7) Uani d D 1 C
H22A -.0913(6) .0997(12) .0305(6) .169 Uiso calc R 1 H
H22B -.0479(6) .1995(12) .0721(6) .169 Uiso calc R 1 H
C23A .0147(17) .2701(19) .0122(11) .179(11) Uiso d PDU .70(2) C
C23B .0385(11) .241(2) .0258(13) .164(14) Uiso d PDU .31(2) C
C24A .0270(12) .2939(18) -.0464(8) .159(11) Uiso d PDU .70(2) C
C24B .0148(12) .344(2) -.0179(19) .176(12) Uiso d PDU .31(2) C
C25 .0855(7) .4674(13) -.0481(8) .214(8) Uani d DU 1 C
C26 .1466(8) .5424(14) -.0285(7) .224(9) Uani d DU 1 C
C27 .2395(5) .6023(12) .0604(4) .292(16) Uani d D 1 C
C28A .3183 .5826 .0897 .150 Uiso d PD .50 C
C28B .2576 .5343 .1208 .150 Uiso d PD .50 C
C29 .3737(6) .5546(13) .1965(4) .206(11) Uani d D 1 C
C30 .3779(7) .4741(10) .2474(4) .126(5) Uani d D 1 C
H30A .4235(7) .4354(10) .2605(4) .151 Uiso calc R 1 H
H30B .3777(7) .5199(10) .2812(4) .151 Uiso calc R 1 H
C31 .2842(5) .0512(8) .1631(4) .061(2) Uani d . 1 C
C32 .2170(5) .0314(9) .1213(4) .067(3) Uani d . 1 C
C33 .1877(7) .1134(12) .0763(5) .088(3) Uani d . 1 C
H33 .1427(7) .1025(12) .0465(5) .105 Uiso calc R 1 H
C34 .2261(9) .2118(13) .0763(6) .108(5) Uani d . 1 C
H34 .2083(9) .2632(13) .0443(6) .130 Uiso calc R 1 H
C35 .2876(7) .2334(11) .1211(6) .087(3) Uani d . 1 C
H35 .3092(7) .3039(11) .1224(6) .105 Uiso calc R 1 H
C36 .3204(6) .1552(10) .1657(5) .079(3) Uani d . 1 C
C37 .3863(5) .1821(10) .2209(5) .085(3) Uani d . 1 C
H37A .4100(5) .2476(10) .2122(5) .102 Uiso calc R 1 H
H37B .4186(5) .1177(10) .2295(5) .102 Uiso calc R 1 H
C38 .3698(5) .2078(10) .2769(5) .071(3) Uani d . 1 C
C39 .3377(5) .3079(10) .2805(5) .068(3) Uani d . 1 C
C40 .3158(5) .3278(10) .3282(5) .073(3) Uani d . 1 C
C41 .3306(6) .2453(13) .3733(5) .086(4) Uani d . 1 C
H41 .3171(6) .2569(13) .4059(5) .103 Uiso calc R 1 H
C42 .3648(6) .1487(14) .3697(7) .100(4) Uani d . 1 C
H42 .3759(6) .0955(14) .4008(7) .120 Uiso calc R 1 H
C43 .3827(6) .1277(11) .3232(6) .087(3) Uani d . 1 C
H43 .4043(6) .0586(11) .3212(6) .104 Uiso calc R 1 H
C44 .2687(6) .4296(10) .3267(5) .084(3) Uani d . 1 C
H44A .2893(6) .4986(10) .3179(5) .101 Uiso calc R 1 H
H44B .2655(6) .4386(10) .3660(5) .101 Uiso calc R 1 H
C45 .1947(6) .4117(10) .2785(5) .071(3) Uani d . 1 C
C46 .1509(5) .3218(9) .2822(4) .066(3) Uani d . 1 C
C47 .0911(5) .2884(9) .2332(4) .064(3) Uani d . 1 C
C48 .0707(6) .3515(12) .1818(5) .082(3) Uani d . 1 C
H48 .0300(6) .3306(12) .1490(5) .098 Uiso calc R 1 H
C49 .1081(8) .4443(12) .1768(6) .095(4) Uani d . 1 C
H49 .0916(8) .4885(12) .1418(6) .114 Uiso calc R 1 H
C50 .1715(7) .4733(11) .2246(7) .092(4) Uani d . 1 C
H50 .1984(7) .5343(11) .2202(7) .111 Uiso calc R 1 H
C51 .0543(5) .1772(11) .2360(5) .081(3) Uani d . 1 C
H51A .0429(5) .1775(11) .2719(5) .097 Uiso calc R 1 H
H51B .0099(5) .1727(11) .2010(5) .097 Uiso calc R 1 H
C52 .0979(5) .0730(10) .2372(5) .067(3) Uani d . 1 C
C53 .1070(5) .0405(9) .1838(5) .068(3) Uani d . 1 C
C54 .1533(5) -.0470(9) .1822(5) .068(3) Uani d . 1 C
C55 .1882(6) -.1023(10) .2363(6) .087(3) Uani d . 1 C
H55 .2197(6) -.1609(10) .2376(6) .104 Uiso calc R 1 H
C56 .1783(8) -.0744(12) .2879(6) .102(4) Uani d . 1 C
H56 .2007(8) -.1172(12) .3228(6) .122 Uiso calc R 1 H
C57 .1362(6) .0151(12) .2892(5) .084(3) Uani d . 1 C
H57 .1334(6) .0370(12) .3257(5) .101 Uiso calc R 1 H
C58 .1720(5) -.0689(9) .1279(5) .078(3) Uani d . 1 C
H58A .1291(5) -.0757(9) .0918(5) .094 Uiso calc R 1 H
H58B .1986(5) -.1395(9) .1333(5) .094 Uiso calc R 1 H

loop_
_atom_type_symbol
_atom_type_description
_atom_type_scat_dispersion_real
_atom_type_scat_dispersion_imag
_atom_type_scat_source
C C .0033 .0016 'International Tables Vol C Tables 4.2.6.8 and 6.1.1.4'
H H .0000 .0000 'International Tables Vol C Tables 4.2.6.8 and 6.1.1.4'
O O .0106 .0060 'International Tables Vol C Tables 4.2.6.8 and 6.1.1.4'
N N .0061 .0033 'International Tables Vol C Tables 4.2.6.8 and 6.1.1.4'

loop_
_geom_angle_atom_site_label_1
_geom_angle_atom_site_label_2
_geom_angle_atom_site_label_3
_geom_angle
C31 O1 C1B 126.6(15)
C31 O1 C1A 105.9(12)
C2A O2A C3A 111.1(9)
C2B O2B C3B 115.1(11)
C5 O3 C4A 119.9(11)
C5 O3 C4B 115.0(11)
C14 O4 C17 114.0(7)
C18 O5 C19 111.6(8)
C46 O6 C20 114.1(9)
C53 O7 C21 113.8(8)
C22 O8 C23A 118.0(10)
C22 O8 C23B 115.4(14)
C25 O9A C24A 114.7(11)
C25 O9B C24B 111.1(12)
C27 O10A C26 113.0(12)
C26 O10B C27 112.0(12)
C29 O11A C28A 118.3(12)
C29 O11B C28B 118.7(11)
C39 O12 C30 114.3(7)
N2 N1 C8 115.1(8)
N1 N2 C11 114.7(7)
O1 C1A C2A 109.2(10)
O1 C1B C2B 106.9(10)
O2A C2A C1A 109.5(10)
O2B C2B C1B 106.6(10)
O2A C3A C4A 105.9(9)
O2B C3B C4B 108.0(10)
O3 C4A C3A 108.4(10)
O3 C4B C3B 108.8(11)
O3 C5 C6 129.1(10)
O3 C5 C10 114.7(11)
C6 C5 C10 116.2(9)
C5 C6 C7 122.8(11)
C8 C7 C6 120.7(11)
C7 C8 C9 117.9(9)
C7 C8 N1 118.2(9)
C9 C8 N1 123.7(9)
C10 C9 C8 121.9(10)
C9 C10 C5 120.4(11)
C12 C11 C16 120.5(8)
C12 C11 N2 125.1(9)
C16 C11 N2 114.4(8)
C11 C12 C13 118.7(9)
C14 C13 C12 121.9(9)
C13 C14 O4 121.9(9)
C13 C14 C15 118.8(9)
O4 C14 C15 119.2(10)
C16 C15 C14 120.7(10)
C15 C16 C11 119.3(9)
O4 C17 C18 111.5(10)
O5 C18 C17 107.0(9)
O5 C19 C20 109.7(10)
O6 C20 C19 111.9(8)
O7 C21 C22 109.6(10)
O8 C22 C21 110.4(12)
O8 C23A C24A 108.4(10)
O8 C23B C24B 106.4(11)
O9A C24A C23A 108.7(10)
O9B C24B C23B 105.4(11)
O9A C25 C26 120.6(10)
O9B C25 C26 111.5(9)
O10B C26 C25 121.0(11)
O10A C26 C25 111.8(8)
O10A C27 C28A 118.3(12)
O10B C27 C28B 100.4(9)
O11A C28A C27 108.8(8)
O11B C28B C27 107.4(7)
O11B C29 C30 112.8(9)
O11A C29 C30 112.1(8)
O12 C30 C29 117.9(8)
C32 C31 O1 119.5(9)
C32 C31 C36 122.4(10)
O1 C31 C36 117.9(9)
C31 C32 C33 117.3(10)
C31 C32 C58 121.6(9)
C33 C32 C58 120.7(10)
C32 C33 C34 119.7(11)
C35 C34 C33 120.9(12)
C34 C35 C36 122.1(13)
C35 C36 C31 116.9(11)
C35 C36 C37 123.1(11)
C31 C36 C37 119.4(11)
C36 C37 C38 112.8(8)
C39 C38 C43 118.6(11)
C39 C38 C37 119.7(10)
C43 C38 C37 121.5(12)
C38 C39 C40 120.5(11)
C38 C39 O12 120.1(10)
C40 C39 O12 119.3(11)
C39 C40 C41 118.3(12)
C39 C40 C44 120.5(11)
C41 C40 C44 120.7(11)
C42 C41 C40 119.9(12)
C43 C42 C41 121.8(14)
C42 C43 C38 120.8(13)
C40 C44 C45 110.0(9)
C50 C45 C46 116.6(10)
C50 C45 C44 121.2(10)
C46 C45 C44 121.6(10)
O6 C46 C47 118.8(10)
O6 C46 C45 118.8(9)
C47 C46 C45 122.2(9)
C48 C47 C46 118.6(11)
C48 C47 C51 121.4(10)
C46 C47 C51 119.8(9)
C47 C48 C49 121.9(11)
C48 C49 C50 119.7(12)
C45 C50 C49 120.7(12)
C52 C51 C47 113.6(8)
C57 C52 C53 117.5(11)
C57 C52 C51 123.3(10)
C53 C52 C51 118.7(10)
C54 C53 C52 122.8(10)
C54 C53 O7 118.8(9)
C52 C53 O7 118.4(9)
C55 C54 C53 115.6(10)
C55 C54 C58 121.2(11)
C53 C54 C58 122.7(10)
C56 C55 C54 122.3(12)
C55 C56 C57 121.1(12)
C52 C57 C56 120.4(12)
C54 C58 C32 108.4(8)

loop_
_geom_bond_atom_site_label_1
_geom_bond_atom_site_label_2
_geom_bond_distance
O1 C31 1.382(11)
O1 C1B 1.414(10)
O1 C1A 1.452(10)
O2A C2A 1.420(10)
O2A C3A 1.445(10)
O2B C2B 1.399(10)
O2B C3B 1.416(10)
O3 C5 1.369(11)
O3 C4A 1.388(10)
O3 C4B 1.426(10)
O4 C14 1.372(11)
O4 C17 1.421(13)
O5 C18 1.422(11)
O5 C19 1.423(13)
O6 C46 1.383(11)
O6 C20 1.450(12)
O7 C53 1.400(12)
O7 C21 1.422(12)
O8 C22 1.364(13)
O8 C23A 1.414(10)
O8 C23B 1.413(11)
O9A C25 1.377(10)
O9A C24A 1.430(10)
O9B C25 1.414(10)
O9B C24B 1.426(11)
O10A C27 1.372(10)
O10A C26 1.444(10)
O10B C26 1.359(10)
O10B C27 1.473(11)
O11A C29 1.364(10)
O11A C28A 1.414(9)
O11B C29 1.373(10)
O11B C28B 1.390(10)
O12 C39 1.385(12)
O12 C30 1.427(12)
N1 N2 1.251(10)
N1 C8 1.419(11)
N2 C11 1.427(11)
C1A C2A 1.515(10)
C1B C2B 1.546(10)
C3A C4A 1.543(10)
C3B C4B 1.539(10)
C5 C6 1.36(2)
C5 C10 1.407(15)
C6 C7 1.366(15)
C7 C8 1.354(14)
C8 C9 1.377(14)
C9 C10 1.354(14)
C11 C12 1.354(12)
C11 C16 1.407(12)
C12 C13 1.384(13)
C13 C14 1.367(14)
C14 C15 1.376(14)
C15 C16 1.365(12)
C17 C18 1.510(9)
C19 C20 1.508(9)
C21 C22 1.515(10)
C23A C24A 1.538(10)
C23B C24B 1.544(11)
C25 C26 1.446(8)
C27 C28A 1.502(10)
C27 C28B 1.563(9)
C29 C30 1.515(9)
C31 C32 1.372(13)
C31 C36 1.412(14)
C32 C33 1.394(15)
C32 C58 1.532(14)
C33 C34 1.39(2)
C34 C35 1.33(2)
C35 C36 1.37(2)
C36 C37 1.513(15)
C37 C38 1.53(2)
C38 C39 1.360(15)
C38 C43 1.397(15)
C39 C40 1.391(15)
C40 C41 1.39(2)
C40 C44 1.52(2)
C41 C42 1.35(2)
C42 C43 1.32(2)
C44 C45 1.521(15)
C45 C50 1.39(2)
C45 C46 1.404(14)
C46 C47 1.384(13)
C47 C48 1.356(15)
C47 C51 1.516(14)
C48 C49 1.36(2)
C49 C50 1.40(2)
C51 C52 1.502(15)
C52 C57 1.368(15)
C52 C53 1.410(13)
C53 C54 1.402(14)
C54 C55 1.375(15)
C54 C58 1.505(14)
C55 C56 1.36(2)
C56 C57 1.36(2)
